data_7038722
loop_
_publ_author_name
'Santhana Raj Prabhu, M.'
'Ugandhar, Uppara'
'Baskar, Viswanathan'

_publ_section_title
;
 In situ generated polysiloxanes stabilizing \m3-oxo bridged Sb3
 triangles.
;
_journal_issue 16
_journal_name_full 'Dalton transactions (Cambridge, England : 2003)'
_journal_page_first 6963
_journal_page_last 6967
_journal_paper_doi 10.1039/c5dt01590a
_journal_volume 45
_journal_year 2016
_chemical_formula_moiety 'C50 H81 Cl3 N O17 Sb3 Si6'
_chemical_formula_sum 'C50 H81 Cl3 N O17 Sb3 Si6'
_chemical_formula_weight 1608.29
_space_group_crystal_system monoclinic
_space_group_IT_number 14
_space_group_name_Hall '-P 2yn'
_space_group_name_H-M_alt 'P 1 21/n 1'
_symmetry_space_group_name_Hall '-P 2yn'
_symmetry_space_group_name_H-M 'P 1 21/n 1'
_atom_sites_solution_hydrogens mixed
_audit_creation_method SHELXL-2014/7
_audit_update_record
;
2016-03-05 deposited with the CCDC.
2016-03-08 downloaded from the CCDC.
;
_cell_angle_alpha 90
_cell_angle_beta 104.9530(10)
_cell_angle_gamma 90
_cell_formula_units_Z 4
_cell_length_a 11.7571(10)
_cell_length_b 28.053(2)
_cell_length_c 21.7258(19)
_cell_measurement_reflns_used 8754
_cell_measurement_temperature 100(2)
_cell_measurement_theta_max 25.06
_cell_measurement_theta_min 2.25
_cell_volume 6923.0(10)
_computing_cell_refinement 'Bruker SMART'
_computing_data_collection 'Bruker SMART'
_computing_data_reduction 'Bruker SAINT'
_computing_molecular_graphics 'Bruker SHELXTL'
_computing_publication_material 'Bruker SHELXTL'
_computing_structure_refinement 'SHELXL-2014/7 (Sheldrick, 2014)'
_computing_structure_solution 'Bruker SHELXTL'
_diffrn_ambient_temperature 100(2)
_diffrn_measured_fraction_theta_full 0.998
_diffrn_measured_fraction_theta_max 0.998
_diffrn_measurement_device_type 'CCD area detector'
_diffrn_measurement_method 'phi and omega scans'
_diffrn_radiation_type MoK\a
_diffrn_radiation_wavelength 0.71073
_diffrn_reflns_av_R_equivalents 0.0337
_diffrn_reflns_av_unetI/netI 0.0238
_diffrn_reflns_Laue_measured_fraction_full 0.998
_diffrn_reflns_Laue_measured_fraction_max 0.998
_diffrn_reflns_limit_h_max 14
_diffrn_reflns_limit_h_min -14
_diffrn_reflns_limit_k_max 33
_diffrn_reflns_limit_k_min -33
_diffrn_reflns_limit_l_max 25
_diffrn_reflns_limit_l_min -25
_diffrn_reflns_number 66491
_diffrn_reflns_point_group_measured_fraction_full 0.998
_diffrn_reflns_point_group_measured_fraction_max 0.998
_diffrn_reflns_theta_full 25.088
_diffrn_reflns_theta_max 25.088
_diffrn_reflns_theta_min 1.212
_diffrn_source 'sealed tube'
_exptl_absorpt_coefficient_mu 1.442
_exptl_absorpt_correction_T_max 0.8693
_exptl_absorpt_correction_T_min 0.7421
_exptl_absorpt_correction_type multi-scan
_exptl_absorpt_process_details SADABS
_exptl_crystal_colour colourless
_exptl_crystal_density_diffrn 1.543
_exptl_crystal_description block
_exptl_crystal_F_000 3248
_exptl_crystal_size_max 0.220
_exptl_crystal_size_mid 0.160
_exptl_crystal_size_min 0.100
_refine_diff_density_max 1.645
_refine_diff_density_min -0.920
_refine_diff_density_rms 0.096
_refine_ls_extinction_method none
_refine_ls_goodness_of_fit_ref 1.042
_refine_ls_hydrogen_treatment mixed
_refine_ls_matrix_type full
_refine_ls_number_parameters 754
_refine_ls_number_reflns 12279
_refine_ls_number_restraints 88
_refine_ls_restrained_S_all 1.050
_refine_ls_R_factor_all 0.0347
_refine_ls_R_factor_gt 0.0311
_refine_ls_shift/su_max 0.016
_refine_ls_shift/su_mean 0.001
_refine_ls_structure_factor_coef Fsqd
_refine_ls_weighting_details 'w=1/[\s^2^(Fo^2^)+(0.0401P)^2^+13.9068P] where P=(Fo^2^+2Fc^2^)/3'
_refine_ls_weighting_scheme calc
_refine_ls_wR_factor_gt 0.0776
_refine_ls_wR_factor_ref 0.0796
_reflns_Friedel_coverage 0.000
_reflns_number_gt 11251
_reflns_number_total 12279
_reflns_threshold_expression 'I > 2\s(I)'
_cod_data_source_file c5dt01590a2.cif
_cod_data_source_block 1
_cod_depositor_comments 'Adding full bibliography for 7038722--7038725.cif.'
_cod_database_code 7038722
_shelx_shelxl_version_number 2014/7
_shelx_space_group_comment
;
The symmetry employed for this shelxl refinement is uniquely defined
by the following loop, which should always be used as a source of
symmetry information in preference to the above space-group names.
They are only intended as comments.
;
_shelx_estimated_absorpt_t_min 0.742
_shelx_estimated_absorpt_t_max 0.869

loop_
_space_group_symop_operation_xyz
'x, y, z'
'-x+1/2, y+1/2, -z+1/2'
'-x, -y, -z'
'x-1/2, -y-1/2, z-1/2'

loop_
_atom_site_label
_atom_site_type_symbol
_atom_site_fract_x
_atom_site_fract_y
_atom_site_fract_z
_atom_site_U_iso_or_equiv
_atom_site_adp_type
_atom_site_occupancy
_atom_site_site_symmetry_order
_atom_site_calc_flag
_atom_site_refinement_flags_posn
_atom_site_refinement_flags_adp
_atom_site_refinement_flags_occupancy
_atom_site_disorder_assembly
_atom_site_disorder_group
Cl3 Cl -0.2133(3) -0.09057(14) 0.91870(18) 0.0413(8) Uani 0.702(8) 1 d . U P A 1
Cl3A Cl -0.1809(6) -0.0972(3) 0.9229(4) 0.0235(13) Uani 0.298(8) 1 d . U P A 2
H1 H 0.817(4) 0.0972(18) 0.705(2) 0.057(15) Uiso 1 1 d . . . . .
Sb3 Sb 0.06907(2) 0.06663(2) 0.78185(2) 0.01790(6) Uani 1 1 d . . . . .
Sb2 Sb 0.19571(2) 0.11043(2) 0.64720(2) 0.01746(6) Uani 1 1 d . . . . .
Sb1 Sb 0.22728(2) 0.18290(2) 0.77260(2) 0.01696(6) Uani 1 1 d . . . . .
Si6 Si 0.33432(8) 0.09007(3) 0.85859(4) 0.01983(19) Uani 1 1 d . . . . .
Si2 Si -0.03466(8) 0.22783(3) 0.70276(4) 0.01968(19) Uani 1 1 d . . . . .
Cl1 Cl 0.62195(8) 0.35782(3) 0.81278(4) 0.0314(2) Uani 1 1 d . . . . .
Si1 Si -0.00225(8) 0.17293(3) 0.82317(4) 0.01946(19) Uani 1 1 d . . . . .
Si3 Si -0.06233(8) 0.16249(3) 0.58748(4) 0.02013(19) Uani 1 1 d . . . . .
Si5 Si 0.30254(8) 0.02665(3) 0.74913(4) 0.02024(19) Uani 1 1 d . . . . .
Si4 Si -0.05464(8) 0.06055(3) 0.62594(4) 0.01968(19) Uani 1 1 d . . . . .
O8 O 0.07953(19) 0.15832(8) 0.60319(10) 0.0205(5) Uani 1 1 d . . . . .
O9 O -0.11972(19) 0.11077(8) 0.59769(11) 0.0214(5) Uani 1 1 d . . . . .
C2 C 0.4664(3) 0.23197(12) 0.82201(18) 0.0291(8) Uani 1 1 d . . . . .
H2 H 0.4911 0.2007 0.8365 0.035 Uiso 1 1 calc R U . . .
C1 C 0.3471(3) 0.24075(11) 0.79467(15) 0.0200(7) Uani 1 1 d . . . . .
C19 C 0.2852(3) 0.11241(12) 0.57430(16) 0.0213(7) Uani 1 1 d . . . . .
C33 C -0.0110(3) 0.01461(12) 0.82712(16) 0.0221(7) Uani 1 1 d . . . . .
C39 C 0.4251(3) 0.08945(13) 0.94249(16) 0.0267(8) Uani 1 1 d . . . . .
O7 O -0.09863(19) 0.19993(8) 0.63673(11) 0.0223(5) Uani 1 1 d . . . . .
C22 C 0.4026(3) 0.11510(14) 0.47836(17) 0.0308(8) Uani 1 1 d . . . . .
C25 C -0.1420(3) 0.00896(13) 0.58426(17) 0.0263(7) Uani 1 1 d . . . . .
C6 C 0.3135(3) 0.28689(13) 0.77603(18) 0.0303(8) Uani 1 1 d . . . . .
H6 H 0.2326 0.2938 0.7582 0.036 Uiso 1 1 calc R U . . .
C16 C -0.0633(4) 0.22892(14) 0.49127(19) 0.0426(10) Uani 1 1 d . . . . .
H16A H 0.0203 0.2222 0.4961 0.064 Uiso 1 1 calc R U . . .
H16B H -0.0715 0.2536 0.5217 0.064 Uiso 1 1 calc R U . . .
H16C H -0.0991 0.2400 0.4478 0.064 Uiso 1 1 calc R U . . .
C36 C -0.1270(4) -0.05129(15) 0.8842(2) 0.0405(10) Uani 1 1 d . . . . .
C18 C -0.1077(4) 0.14493(15) 0.45729(18) 0.0422(10) Uani 1 1 d . . . . .
H18A H -0.1472 0.1155 0.4646 0.063 Uiso 1 1 calc R U . . .
H18B H -0.0233 0.1388 0.4638 0.063 Uiso 1 1 calc R U . . .
H18C H -0.1411 0.1559 0.4135 0.063 Uiso 1 1 calc R U . . .
C15 C -0.1254(3) 0.18334(13) 0.50408(17) 0.0287(8) Uani 1 1 d . . . . .
C5 C 0.3964(3) 0.32343(13) 0.78293(19) 0.0340(9) Uani 1 1 d . . . . .
H5 H 0.3721 0.3551 0.7706 0.041 Uiso 1 1 calc R U . . .
C24 C 0.3803(3) 0.08250(14) 0.57653(17) 0.0302(8) Uani 1 1 d . . . . .
H24 H 0.4059 0.0611 0.6112 0.036 Uiso 1 1 calc R U . . .
C40 C 0.3881(4) 0.04609(15) 0.97616(19) 0.0396(10) Uani 1 1 d . . . . .
H40A H 0.4344 0.0453 1.0207 0.059 Uiso 1 1 calc R U . . .
H40B H 0.4021 0.0168 0.9547 0.059 Uiso 1 1 calc R U . . .
H40C H 0.3043 0.0485 0.9746 0.059 Uiso 1 1 calc R U . . .
C3 C 0.5497(3) 0.26797(13) 0.82847(18) 0.0304(8) Uani 1 1 d . . . . .
H3 H 0.6306 0.2615 0.8470 0.036 Uiso 1 1 calc R U . . .
C37 C -0.0957(4) -0.00791(16) 0.9132(2) 0.0452(11) Uani 1 1 d . . . . .
H37 H -0.1142 -0.0005 0.9522 0.054 Uiso 1 1 calc R U . . .
C4 C 0.5138(3) 0.31296(12) 0.80780(17) 0.0275(8) Uani 1 1 d . . . . .
C26 C -0.1786(4) 0.01745(15) 0.51232(18) 0.0375(9) Uani 1 1 d . . . . .
H26A H -0.1087 0.0247 0.4973 0.056 Uiso 1 1 calc R U . . .
H26B H -0.2335 0.0444 0.5027 0.056 Uiso 1 1 calc R U . . .
H26C H -0.2170 -0.0112 0.4908 0.056 Uiso 1 1 calc R U . . .
C38 C -0.0368(4) 0.02494(14) 0.88476(19) 0.0386(10) Uani 1 1 d . . . . .
H38 H -0.0139 0.0548 0.9048 0.046 Uiso 1 1 calc R U . . .
O11 O 0.07916(19) 0.06055(8) 0.61810(10) 0.0198(5) Uani 1 1 d . . . . .
O3 O 0.13733(19) 0.18619(8) 0.83575(10) 0.0194(5) Uani 1 1 d . . . . .
O15 O 0.34736(19) 0.14068(8) 0.82433(10) 0.0196(5) Uani 1 1 d . . . . .
O10 O -0.05568(19) 0.06008(8) 0.70113(10) 0.0196(5) Uani 1 1 d . . . . .
O2 O 0.2931(2) 0.16770(9) 0.69428(11) 0.0194(5) Uani 1 1 d . . . . .
H2A H 0.283(4) 0.1882(15) 0.672(2) 0.033(13) Uiso 1 1 d . . . . .
O12 O 0.31250(19) 0.06558(8) 0.69512(11) 0.0210(5) Uani 1 1 d . . . . .
O16 O 0.19733(19) 0.08092(8) 0.85654(10) 0.0203(5) Uani 1 1 d . . . . .
O4 O -0.07654(19) 0.20330(8) 0.76135(11) 0.0218(5) Uani 1 1 d . . . . .
O5 O 0.10737(19) 0.22369(7) 0.71506(10) 0.0186(5) Uani 1 1 d . . . . .
O1 O 0.13987(19) 0.12124(7) 0.73097(10) 0.0175(4) Uani 1 1 d . . . . .
O6 O -0.02574(19) 0.11696(8) 0.80608(11) 0.0199(5) Uani 1 1 d . . . . .
O14 O 0.37906(19) 0.04760(8) 0.81811(11) 0.0218(5) Uani 1 1 d . . . . .
O13 O 0.1657(2) 0.02068(7) 0.75050(11) 0.0207(5) Uani 1 1 d . . . . .
C7 C -0.0564(3) 0.18749(12) 0.89473(16) 0.0248(7) Uani 1 1 d . . . . .
C11 C -0.0864(3) 0.29104(12) 0.69530(18) 0.0262(8) Uani 1 1 d . . . . .
C9 C -0.0658(3) 0.24153(13) 0.90295(19) 0.0332(9) Uani 1 1 d . . . . .
H9A H -0.0884 0.2481 0.9425 0.050 Uiso 1 1 calc R U . . .
H9B H -0.1255 0.2546 0.8667 0.050 Uiso 1 1 calc R U . . .
H9C H 0.0104 0.2564 0.9049 0.050 Uiso 1 1 calc R U . . .
C27 C -0.0674(4) -0.03651(13) 0.59870(19) 0.0345(9) Uani 1 1 d . . . . .
H27A H -0.1136 -0.0637 0.5775 0.052 Uiso 1 1 calc R U . . .
H27B H -0.0442 -0.0420 0.6448 0.052 Uiso 1 1 calc R U . . .
H27C H 0.0032 -0.0329 0.5831 0.052 Uiso 1 1 calc R U . . .
N1 N 0.7474(3) 0.10435(13) 0.71394(16) 0.0355(8) Uani 1 1 d . . . . .
C12 C -0.0412(4) 0.31760(13) 0.75854(19) 0.0362(9) Uani 1 1 d . . . . .
H12A H 0.0450 0.3164 0.7714 0.054 Uiso 1 1 calc R U . . .
H12B H -0.0725 0.3025 0.7914 0.054 Uiso 1 1 calc R U . . .
H12C H -0.0671 0.3509 0.7533 0.054 Uiso 1 1 calc R U . . .
C47 C 0.6119(3) 0.08640(14) 0.77255(19) 0.0325(8) Uani 1 1 d . . . . .
H47 H 0.5872 0.0669 0.8024 0.039 Uiso 1 1 calc R U . . .
C29 C 0.3607(3) -0.03291(12) 0.73411(17) 0.0266(8) Uani 1 1 d . . . . .
C14 C -0.0443(4) 0.31687(13) 0.64363(19) 0.0353(9) Uani 1 1 d . . . . .
H14A H -0.0683 0.3504 0.6423 0.053 Uiso 1 1 calc R U . . .
H14B H -0.0792 0.3019 0.6023 0.053 Uiso 1 1 calc R U . . .
H14C H 0.0417 0.3149 0.6531 0.053 Uiso 1 1 calc R U . . .
C21 C 0.3105(4) 0.14579(14) 0.47583(18) 0.0345(9) Uani 1 1 d . . . . .
H21 H 0.2872 0.1678 0.4416 0.041 Uiso 1 1 calc R U . . .
C49 C 0.5841(4) 0.15399(16) 0.7033(2) 0.0424(10) Uani 1 1 d . . . . .
H49 H 0.5394 0.1810 0.6849 0.051 Uiso 1 1 calc R U . . .
C46 C 0.7127(3) 0.07616(15) 0.7551(2) 0.0374(9) Uani 1 1 d . . . . .
H46 H 0.7580 0.0490 0.7722 0.045 Uiso 1 1 calc R U . . .
C42 C 0.4029(4) 0.13507(14) 0.97627(18) 0.0370(9) Uani 1 1 d . . . . .
H42A H 0.4448 0.1333 1.0215 0.055 Uiso 1 1 calc R U . . .
H42B H 0.3183 0.1385 0.9721 0.055 Uiso 1 1 calc R U . . .
H42C H 0.4313 0.1626 0.9568 0.055 Uiso 1 1 calc R U . . .
C48 C 0.5471(3) 0.12545(14) 0.74618(19) 0.0339(9) Uani 1 1 d . . . . .
H48 H 0.4763 0.1329 0.7575 0.041 Uiso 1 1 calc R U . . .
C41 C 0.5568(3) 0.08540(16) 0.94539(19) 0.0400(10) Uani 1 1 d . . . . .
H41A H 0.5803 0.1125 0.9229 0.060 Uiso 1 1 calc R U . . .
H41B H 0.5711 0.0556 0.9251 0.060 Uiso 1 1 calc R U . . .
H41C H 0.6028 0.0856 0.9900 0.060 Uiso 1 1 calc R U . . .
C34 C -0.0427(4) -0.02934(14) 0.79974(19) 0.0407(10) Uani 1 1 d . . . . .
H34 H -0.0239 -0.0372 0.7610 0.049 Uiso 1 1 calc R U . . .
C8 C 0.0294(4) 0.16663(15) 0.95385(18) 0.0369(9) Uani 1 1 d . . . . .
H8A H 0.1052 0.1832 0.9614 0.055 Uiso 1 1 calc R U . . .
H8B H 0.0408 0.1326 0.9471 0.055 Uiso 1 1 calc R U . . .
H8C H -0.0028 0.1707 0.9909 0.055 Uiso 1 1 calc R U . . .
C31 C 0.3463(4) -0.06738(13) 0.7868(2) 0.0386(10) Uani 1 1 d . . . . .
H31A H 0.2637 -0.0679 0.7882 0.058 Uiso 1 1 calc R U . . .
H31B H 0.3956 -0.0567 0.8280 0.058 Uiso 1 1 calc R U . . .
H31C H 0.3704 -0.0995 0.7777 0.058 Uiso 1 1 calc R U . . .
C50 C 0.6873(3) 0.14259(16) 0.6877(2) 0.0397(10) Uani 1 1 d . . . . .
H50 H 0.7150 0.1618 0.6587 0.048 Uiso 1 1 calc R U . . .
C30 C 0.2894(4) -0.05172(14) 0.6692(2) 0.0399(10) Uani 1 1 d . . . . .
H30A H 0.2980 -0.0299 0.6355 0.060 Uiso 1 1 calc R U . . .
H30B H 0.2061 -0.0539 0.6691 0.060 Uiso 1 1 calc R U . . .
H30C H 0.3185 -0.0834 0.6617 0.060 Uiso 1 1 calc R U . . .
C10 C -0.1789(3) 0.16533(15) 0.8864(2) 0.0362(9) Uani 1 1 d . . . . .
H10A H -0.1732 0.1306 0.8839 0.054 Uiso 1 1 calc R U . . .
H10B H -0.2323 0.1774 0.8471 0.054 Uiso 1 1 calc R U . . .
H10C H -0.2095 0.1739 0.9228 0.054 Uiso 1 1 calc R U . . .
C23 C 0.4386(3) 0.08373(15) 0.52800(18) 0.0346(9) Uani 1 1 d . . . . .
H23 H 0.5030 0.0629 0.5294 0.041 Uiso 1 1 calc R U . . .
C13 C -0.2219(3) 0.29082(15) 0.6785(3) 0.0489(12) Uani 1 1 d . . . . .
H13A H -0.2509 0.3236 0.6777 0.073 Uiso 1 1 calc R U . . .
H13B H -0.2485 0.2725 0.7106 0.073 Uiso 1 1 calc R U . . .
H13C H -0.2528 0.2762 0.6366 0.073 Uiso 1 1 calc R U . . .
C32 C 0.4916(3) -0.03010(14) 0.7345(2) 0.0407(10) Uani 1 1 d . . . . .
H32A H 0.5192 -0.0617 0.7258 0.061 Uiso 1 1 calc R U . . .
H32B H 0.5376 -0.0191 0.7763 0.061 Uiso 1 1 calc R U . . .
H32C H 0.5013 -0.0077 0.7016 0.061 Uiso 1 1 calc R U . . .
C35 C -0.1018(5) -0.06231(16) 0.8279(2) 0.0508(12) Uani 1 1 d . . . . .
H35 H -0.1245 -0.0923 0.8082 0.061 Uiso 1 1 calc R U . . .
C17 C -0.2572(4) 0.1933(2) 0.4941(2) 0.0611(15) Uani 1 1 d . . . . .
H17A H -0.2916 0.2026 0.4497 0.092 Uiso 1 1 calc R U . . .
H17B H -0.2677 0.2192 0.5224 0.092 Uiso 1 1 calc R U . . .
H17C H -0.2963 0.1645 0.5038 0.092 Uiso 1 1 calc R U . . .
Cl2 Cl 0.47393(9) 0.11491(4) 0.41556(4) 0.0363(2) Uani 1 1 d . . . . .
O17 O 0.2487(3) 0.24254(10) 0.61953(14) 0.0450(7) Uani 1 1 d D . . . .
H17 H 0.1717 0.2391 0.6075 0.068 Uiso 1 1 d DR U . A .
C28 C -0.2530(3) 0.00278(15) 0.6088(2) 0.0377(9) Uani 1 1 d . . . . .
H28A H -0.2988 0.0324 0.6019 0.057 Uiso 1 1 calc R U . . .
H28B H -0.2298 -0.0047 0.6544 0.057 Uiso 1 1 calc R U . . .
H28C H -0.3010 -0.0233 0.5856 0.057 Uiso 1 1 calc R U . . .
C20 C 0.2513(3) 0.14443(13) 0.52387(17) 0.0293(8) Uani 1 1 d . . . . .
H20 H 0.1873 0.1655 0.5222 0.035 Uiso 1 1 calc R U . . .
C44 C 0.2953(6) 0.2885(3) 0.6131(4) 0.0599(13) Uani 0.702(8) 1 d D U P A 1
H44 H 0.2844 0.3076 0.6500 0.072 Uiso 0.702(8) 1 calc R U P A 1
C43 C 0.4253(6) 0.2813(3) 0.6245(4) 0.0599(13) Uani 0.702(8) 1 d D U P A 1
H43A H 0.4544 0.2618 0.6628 0.090 Uiso 0.702(8) 1 calc R U P A 1
H43B H 0.4416 0.2651 0.5878 0.090 Uiso 0.702(8) 1 calc R U P A 1
H43C H 0.4649 0.3123 0.6305 0.090 Uiso 0.702(8) 1 calc R U P A 1
C45 C 0.2500(7) 0.3156(3) 0.5598(4) 0.0599(13) Uani 0.702(8) 1 d D U P A 1
H45A H 0.2926 0.3460 0.5635 0.090 Uiso 0.702(8) 1 calc R U P A 1
H45B H 0.2586 0.2985 0.5220 0.090 Uiso 0.702(8) 1 calc R U P A 1
H45C H 0.1664 0.3218 0.5559 0.090 Uiso 0.702(8) 1 calc R U P A 1
C44A C 0.3081(12) 0.2689(6) 0.5793(10) 0.0599(13) Uani 0.298(8) 1 d D U P A 2
H44A H 0.2946 0.2445 0.5447 0.072 Uiso 0.298(8) 1 calc R U P A 2
C43A C 0.4359(13) 0.2605(7) 0.6025(10) 0.0599(13) Uani 0.298(8) 1 d D U P A 2
H43D H 0.4498 0.2301 0.6253 0.090 Uiso 0.298(8) 1 calc R U P A 2
H43E H 0.4710 0.2595 0.5662 0.090 Uiso 0.298(8) 1 calc R U P A 2
H43F H 0.4719 0.2864 0.6313 0.090 Uiso 0.298(8) 1 calc R U P A 2
C45A C 0.2224(15) 0.3018(7) 0.5450(8) 0.0599(13) Uani 0.298(8) 1 d D U P A 2
H45D H 0.2568 0.3210 0.5166 0.090 Uiso 0.298(8) 1 calc R U P A 2
H45E H 0.1542 0.2843 0.5197 0.090 Uiso 0.298(8) 1 calc R U P A 2
H45F H 0.1973 0.3228 0.5751 0.090 Uiso 0.298(8) 1 calc R U P A 2

loop_
_atom_site_aniso_label
_atom_site_aniso_U_11
_atom_site_aniso_U_22
_atom_site_aniso_U_33
_atom_site_aniso_U_23
_atom_site_aniso_U_13
_atom_site_aniso_U_12
Cl3 0.0487(15) 0.0413(13) 0.0392(11) 0.0024(9) 0.0213(12) -0.0224(12)
Cl3A 0.025(2) 0.0237(17) 0.0238(17) 0.0079(12) 0.0098(15) -0.0036(14)
Sb3 0.02064(12) 0.01515(11) 0.01945(12) -0.00122(8) 0.00798(9) -0.00034(8)
Sb2 0.01879(11) 0.01691(11) 0.01813(11) -0.00130(8) 0.00738(8) 0.00031(8)
Sb1 0.01747(11) 0.01474(11) 0.01938(11) -0.00129(8) 0.00606(8) 0.00016(8)
Si6 0.0218(5) 0.0175(4) 0.0200(4) -0.0007(4) 0.0050(4) 0.0016(4)
Si2 0.0196(5) 0.0168(4) 0.0232(5) -0.0005(4) 0.0064(4) 0.0016(3)
Cl1 0.0362(5) 0.0197(4) 0.0357(5) 0.0010(4) 0.0047(4) -0.0130(4)
Si1 0.0213(5) 0.0175(4) 0.0218(5) -0.0029(4) 0.0098(4) -0.0002(3)
Si3 0.0204(5) 0.0203(5) 0.0192(4) 0.0000(4) 0.0042(4) 0.0001(4)
Si5 0.0222(5) 0.0167(4) 0.0227(5) -0.0015(4) 0.0075(4) 0.0027(3)
Si4 0.0200(5) 0.0189(4) 0.0209(5) -0.0032(4) 0.0067(4) -0.0018(4)
O8 0.0228(12) 0.0191(11) 0.0205(11) 0.0016(9) 0.0070(9) 0.0009(9)
O9 0.0199(12) 0.0212(12) 0.0222(12) -0.0011(9) 0.0038(9) -0.0008(9)
C2 0.0275(19) 0.0185(17) 0.040(2) -0.0006(15) 0.0068(16) -0.0010(14)
C1 0.0237(17) 0.0181(16) 0.0202(16) -0.0026(13) 0.0091(13) -0.0019(13)
C19 0.0216(17) 0.0230(17) 0.0205(17) -0.0059(13) 0.0079(13) -0.0050(13)
C33 0.0245(17) 0.0208(17) 0.0229(17) 0.0009(13) 0.0095(14) -0.0020(13)
C39 0.0284(19) 0.0266(19) 0.0220(17) -0.0010(14) 0.0011(14) 0.0032(15)
O7 0.0190(12) 0.0221(12) 0.0259(12) 0.0006(10) 0.0056(10) 0.0022(9)
C22 0.030(2) 0.038(2) 0.0272(19) -0.0095(16) 0.0138(16) -0.0164(16)
C25 0.0273(18) 0.0252(18) 0.0269(18) -0.0060(15) 0.0079(15) -0.0049(15)
C6 0.0267(19) 0.0231(18) 0.037(2) 0.0001(16) 0.0006(16) 0.0008(15)
C16 0.069(3) 0.030(2) 0.027(2) 0.0083(17) 0.009(2) -0.001(2)
C36 0.053(3) 0.037(2) 0.035(2) 0.0013(18) 0.018(2) -0.020(2)
C18 0.060(3) 0.040(2) 0.023(2) -0.0015(17) 0.0050(19) -0.006(2)
C15 0.031(2) 0.031(2) 0.0222(18) 0.0022(15) 0.0017(15) 0.0015(15)
C5 0.037(2) 0.0217(18) 0.039(2) 0.0052(16) 0.0025(17) -0.0011(16)
C24 0.031(2) 0.036(2) 0.0262(19) 0.0018(16) 0.0129(16) 0.0029(16)
C40 0.051(3) 0.036(2) 0.028(2) 0.0082(17) 0.0031(18) 0.0051(19)
C3 0.0208(18) 0.029(2) 0.040(2) -0.0018(16) 0.0059(16) -0.0022(15)
C37 0.068(3) 0.041(2) 0.034(2) -0.0048(19) 0.027(2) -0.017(2)
C4 0.034(2) 0.0239(18) 0.0260(18) -0.0025(14) 0.0102(15) -0.0084(15)
C26 0.044(2) 0.038(2) 0.027(2) -0.0099(17) 0.0036(17) -0.0115(18)
C38 0.058(3) 0.029(2) 0.033(2) -0.0059(17) 0.0204(19) -0.0137(19)
O11 0.0213(12) 0.0186(11) 0.0207(12) -0.0042(9) 0.0079(9) -0.0023(9)
O3 0.0221(12) 0.0184(11) 0.0192(11) -0.0039(9) 0.0082(9) -0.0005(9)
O15 0.0177(11) 0.0179(11) 0.0232(12) 0.0010(9) 0.0054(9) 0.0013(9)
O10 0.0191(11) 0.0200(11) 0.0203(12) -0.0022(9) 0.0061(9) -0.0017(9)
O2 0.0218(12) 0.0177(12) 0.0201(12) 0.0006(10) 0.0079(10) 0.0004(9)
O12 0.0202(12) 0.0194(12) 0.0249(12) 0.0000(9) 0.0086(10) 0.0031(9)
O16 0.0229(12) 0.0206(12) 0.0176(11) -0.0012(9) 0.0056(9) -0.0002(9)
O4 0.0208(12) 0.0192(12) 0.0271(12) -0.0025(10) 0.0091(10) 0.0017(9)
O5 0.0205(11) 0.0141(11) 0.0219(12) 0.0018(9) 0.0067(9) 0.0023(9)
O1 0.0192(11) 0.0165(11) 0.0187(11) -0.0007(9) 0.0081(9) 0.0000(9)
O6 0.0204(12) 0.0171(11) 0.0252(12) -0.0024(9) 0.0113(10) 0.0008(9)
O14 0.0223(12) 0.0192(12) 0.0238(12) -0.0005(9) 0.0057(10) 0.0035(9)
O13 0.0238(12) 0.0147(11) 0.0251(12) -0.0033(9) 0.0090(10) 0.0015(9)
C7 0.0283(19) 0.0249(18) 0.0242(18) -0.0045(14) 0.0123(15) -0.0009(14)
C11 0.0238(18) 0.0173(17) 0.038(2) 0.0013(15) 0.0084(15) 0.0038(13)
C9 0.038(2) 0.030(2) 0.035(2) -0.0106(17) 0.0171(17) 0.0010(16)
C27 0.043(2) 0.0226(19) 0.038(2) -0.0082(16) 0.0107(18) -0.0056(16)
N1 0.0196(16) 0.050(2) 0.0385(19) -0.0158(16) 0.0097(14) 0.0014(15)
C12 0.052(3) 0.0223(19) 0.039(2) -0.0031(16) 0.021(2) 0.0046(17)
C47 0.0242(19) 0.038(2) 0.037(2) -0.0091(17) 0.0103(16) -0.0022(16)
C29 0.0286(19) 0.0191(17) 0.032(2) -0.0037(15) 0.0084(15) 0.0037(14)
C14 0.051(2) 0.0190(18) 0.036(2) 0.0038(15) 0.0110(19) 0.0030(16)
C21 0.041(2) 0.036(2) 0.029(2) 0.0038(16) 0.0135(17) -0.0051(17)
C49 0.029(2) 0.045(2) 0.054(3) 0.003(2) 0.0109(19) 0.0048(18)
C46 0.031(2) 0.036(2) 0.044(2) -0.0087(19) 0.0075(18) 0.0024(17)
C42 0.050(2) 0.032(2) 0.026(2) -0.0050(16) 0.0046(17) 0.0052(18)
C48 0.0204(18) 0.038(2) 0.045(2) -0.0083(18) 0.0124(17) 0.0019(16)
C41 0.031(2) 0.053(3) 0.031(2) -0.0019(19) -0.0019(17) 0.0004(19)
C34 0.066(3) 0.031(2) 0.034(2) -0.0057(17) 0.027(2) -0.013(2)
C8 0.048(2) 0.040(2) 0.026(2) -0.0045(17) 0.0140(18) 0.0035(19)
C31 0.048(2) 0.0214(19) 0.048(2) 0.0034(17) 0.014(2) 0.0094(17)
C50 0.030(2) 0.050(3) 0.041(2) -0.007(2) 0.0139(18) -0.0084(19)
C30 0.047(2) 0.032(2) 0.040(2) -0.0133(18) 0.0090(19) 0.0070(18)
C10 0.037(2) 0.039(2) 0.041(2) -0.0103(18) 0.0240(18) -0.0047(18)
C23 0.029(2) 0.046(2) 0.033(2) -0.0071(18) 0.0159(16) 0.0036(17)
C13 0.027(2) 0.028(2) 0.089(4) 0.001(2) 0.011(2) 0.0112(17)
C32 0.033(2) 0.028(2) 0.064(3) -0.0110(19) 0.018(2) 0.0087(17)
C35 0.083(4) 0.034(2) 0.042(3) -0.0097(19) 0.029(2) -0.028(2)
C17 0.037(3) 0.100(4) 0.040(3) 0.020(3) 0.000(2) 0.023(3)
Cl2 0.0404(5) 0.0507(6) 0.0266(5) -0.0069(4) 0.0245(4) -0.0140(4)
O17 0.0431(17) 0.0416(17) 0.0492(18) 0.0131(14) 0.0098(14) -0.0029(13)
C28 0.032(2) 0.040(2) 0.044(2) -0.0159(19) 0.0137(18) -0.0148(17)
C20 0.033(2) 0.0297(19) 0.0286(19) 0.0006(15) 0.0146(16) -0.0004(16)
C44 0.053(2) 0.050(3) 0.080(3) 0.023(2) 0.024(2) 0.000(2)
C43 0.053(2) 0.050(3) 0.080(3) 0.023(2) 0.024(2) 0.000(2)
C45 0.053(2) 0.050(3) 0.080(3) 0.023(2) 0.024(2) 0.000(2)
C44A 0.053(2) 0.050(3) 0.080(3) 0.023(2) 0.024(2) 0.000(2)
C43A 0.053(2) 0.050(3) 0.080(3) 0.023(2) 0.024(2) 0.000(2)
C45A 0.053(2) 0.050(3) 0.080(3) 0.023(2) 0.024(2) 0.000(2)

loop_
_atom_type_symbol
_atom_type_description
_atom_type_scat_dispersion_real
_atom_type_scat_dispersion_imag
_atom_type_scat_source
C C 0.0033 0.0016 'International Tables Vol C Tables 4.2.6.8 and 6.1.1.4'
H H 0.0000 0.0000 'International Tables Vol C Tables 4.2.6.8 and 6.1.1.4'
O O 0.0106 0.0060 'International Tables Vol C Tables 4.2.6.8 and 6.1.1.4'
Si Si 0.0817 0.0704 'International Tables Vol C Tables 4.2.6.8 and 6.1.1.4'
Cl Cl 0.1484 0.1585 'International Tables Vol C Tables 4.2.6.8 and 6.1.1.4'
Sb Sb -0.5866 1.5461 'International Tables Vol C Tables 4.2.6.8 and 6.1.1.4'
N N 0.0061 0.0033 'International Tables Vol C Tables 4.2.6.8 and 6.1.1.4'

loop_
_geom_angle_atom_site_label_1
_geom_angle_atom_site_label_2
_geom_angle_atom_site_label_3
_geom_angle
O16 Sb3 O13 91.80(9)
O16 Sb3 O6 89.99(9)
O13 Sb3 O6 174.05(9)
O16 Sb3 O10 172.42(9)
O13 Sb3 O10 89.68(9)
O6 Sb3 O10 87.82(9)
O16 Sb3 C33 95.53(11)
O13 Sb3 C33 94.33(11)
O6 Sb3 C33 91.14(11)
O10 Sb3 C33 91.77(11)
O16 Sb3 O1 87.88(9)
O13 Sb3 O1 87.39(9)
O6 Sb3 O1 87.01(8)
O10 Sb3 O1 84.76(9)
C33 Sb3 O1 176.13(11)
O11 Sb2 O12 92.82(9)
O11 Sb2 O8 89.47(9)
O12 Sb2 O8 176.60(9)
O11 Sb2 O2 165.07(9)
O12 Sb2 O2 90.77(10)
O8 Sb2 O2 86.38(9)
O11 Sb2 O1 91.94(9)
O12 Sb2 O1 88.01(9)
O8 Sb2 O1 89.41(9)
O2 Sb2 O1 73.70(9)
O11 Sb2 C19 102.71(11)
O12 Sb2 C19 89.93(11)
O8 Sb2 C19 92.01(11)
O2 Sb2 C19 91.77(11)
O1 Sb2 C19 165.29(11)
O3 Sb1 O15 93.83(9)
O3 Sb1 O5 89.42(9)
O15 Sb1 O5 176.22(9)
O3 Sb1 O2 166.29(9)
O15 Sb1 O2 88.88(9)
O5 Sb1 O2 87.52(9)
O3 Sb1 O1 92.78(9)
O15 Sb1 O1 87.09(9)
O5 Sb1 O1 90.83(9)
O2 Sb1 O1 73.91(9)
O3 Sb1 C1 104.78(11)
O15 Sb1 C1 89.70(11)
O5 Sb1 C1 91.35(11)
O2 Sb1 C1 88.66(11)
O1 Sb1 C1 162.32(10)
O16 Si6 O15 109.62(12)
O16 Si6 O14 108.86(12)
O15 Si6 O14 107.82(12)
O16 Si6 C39 109.91(15)
O15 Si6 C39 110.99(15)
O14 Si6 C39 109.59(14)
O5 Si2 O4 110.22(12)
O5 Si2 O7 109.27(12)
O4 Si2 O7 108.61(12)
O5 Si2 C11 112.32(14)
O4 Si2 C11 108.14(14)
O7 Si2 C11 108.19(15)
O6 Si1 O3 111.28(12)
O6 Si1 O4 107.00(12)
O3 Si1 O4 108.56(12)
O6 Si1 C7 109.13(14)
O3 Si1 C7 110.68(14)
O4 Si1 C7 110.11(14)
O8 Si3 O7 109.74(12)
O8 Si3 O9 110.21(12)
O7 Si3 O9 107.12(12)
O8 Si3 C15 110.95(15)
O7 Si3 C15 109.21(15)
O9 Si3 C15 109.54(15)
O13 Si5 O12 109.74(12)
O13 Si5 O14 109.36(12)
O12 Si5 O14 107.02(12)
O13 Si5 C29 108.67(14)
O12 Si5 C29 112.13(14)
O14 Si5 C29 109.90(14)
O11 Si4 O10 111.18(12)
O11 Si4 O9 109.30(12)
O10 Si4 O9 104.88(12)
O11 Si4 C25 112.04(14)
O10 Si4 C25 109.44(14)
O9 Si4 C25 109.76(14)
Si3 O8 Sb2 134.17(13)
Si3 O9 Si4 129.84(15)
C3 C2 C1 121.3(3)
C6 C1 C2 118.0(3)
C6 C1 Sb1 121.8(3)
C2 C1 Sb1 119.8(2)
C24 C19 C20 118.8(3)
C24 C19 Sb2 120.6(3)
C20 C19 Sb2 120.6(3)
C34 C33 C38 118.5(3)
C34 C33 Sb3 121.4(3)
C38 C33 Sb3 120.1(3)
C42 C39 C41 109.7(3)
C42 C39 C40 109.2(3)
C41 C39 C40 109.1(3)
C42 C39 Si6 109.6(2)
C41 C39 Si6 111.0(3)
C40 C39 Si6 108.2(3)
Si3 O7 Si2 138.01(15)
C23 C22 C21 120.9(3)
C23 C22 Cl2 119.4(3)
C21 C22 Cl2 119.7(3)
C26 C25 C27 109.5(3)
C26 C25 C28 109.3(3)
C27 C25 C28 109.0(3)
C26 C25 Si4 110.4(2)
C27 C25 Si4 109.3(2)
C28 C25 Si4 109.2(2)
C1 C6 C5 121.2(3)
C35 C36 C37 121.1(4)
C35 C36 Cl3A 117.0(4)
C37 C36 Cl3A 121.3(4)
C35 C36 Cl3 120.9(3)
C37 C36 Cl3 117.8(3)
C18 C15 C17 109.9(4)
C18 C15 C16 108.2(3)
C17 C15 C16 109.5(4)
C18 C15 Si3 109.6(3)
C17 C15 Si3 109.2(3)
C16 C15 Si3 110.4(3)
C4 C5 C6 119.1(3)
C19 C24 C23 120.4(3)
C4 C3 C2 119.2(3)
C36 C37 C38 119.2(4)
C3 C4 C5 121.2(3)
C3 C4 Cl1 118.6(3)
C5 C4 Cl1 120.2(3)
C37 C38 C33 120.7(4)
Si4 O11 Sb2 125.82(13)
Si1 O3 Sb1 125.31(13)
Si6 O15 Sb1 130.55(13)
Si4 O10 Sb3 133.43(13)
Sb2 O2 Sb1 106.61(10)
Si5 O12 Sb2 130.12(13)
Si6 O16 Sb3 127.23(13)
Si2 O4 Si1 130.88(15)
Si2 O5 Sb1 132.56(13)
Sb1 O1 Sb2 105.31(9)
Sb1 O1 Sb3 124.84(10)
Sb2 O1 Sb3 125.58(10)
Si1 O6 Sb3 133.36(13)
Si5 O14 Si6 124.78(14)
Si5 O13 Sb3 127.28(13)
C8 C7 C9 109.4(3)
C8 C7 C10 109.8(3)
C9 C7 C10 108.7(3)
C8 C7 Si1 108.8(2)
C9 C7 Si1 111.3(2)
C10 C7 Si1 108.8(2)
C14 C11 C12 109.0(3)
C14 C11 C13 109.9(3)
C12 C11 C13 108.2(3)
C14 C11 Si2 110.8(2)
C12 C11 Si2 110.7(3)
C13 C11 Si2 108.1(2)
C50 N1 C46 123.0(3)
C46 C47 C48 118.7(4)
C30 C29 C32 109.3(3)
C30 C29 C31 109.1(3)
C32 C29 C31 109.3(3)
C30 C29 Si5 109.3(2)
C32 C29 Si5 111.4(2)
C31 C29 Si5 108.5(2)
C22 C21 C20 119.5(4)
C50 C49 C48 118.8(4)
N1 C46 C47 120.0(4)
C47 C48 C49 120.4(4)
C33 C34 C35 121.0(4)
N1 C50 C49 119.1(4)
C22 C23 C24 119.8(4)
C36 C35 C34 119.5(4)
C19 C20 C21 120.6(3)
C45 C44 O17 120.7(6)
C45 C44 C43 111.8(7)
O17 C44 C43 105.4(5)
C45A C44A O17 105.1(12)
C45A C44A C43A 143.2(14)
O17 C44A C43A 108.6(11)

loop_
_geom_bond_atom_site_label_1
_geom_bond_atom_site_label_2
_geom_bond_distance
Cl3 C36 1.789(5)
Cl3A C36 1.744(8)
Sb3 O16 1.951(2)
Sb3 O13 1.953(2)
Sb3 O6 1.953(2)
Sb3 O10 1.983(2)
Sb3 C33 2.112(3)
Sb3 O1 2.176(2)
Sb2 O11 1.946(2)
Sb2 O12 1.953(2)
Sb2 O8 1.978(2)
Sb2 O2 2.082(2)
Sb2 O1 2.110(2)
Sb2 C19 2.117(3)
Sb1 O3 1.939(2)
Sb1 O15 1.960(2)
Sb1 O5 1.988(2)
Sb1 O2 2.087(2)
Sb1 O1 2.094(2)
Sb1 C1 2.121(3)
Si6 O16 1.620(2)
Si6 O15 1.628(2)
Si6 O14 1.646(2)
Si6 C39 1.860(4)
Si2 O5 1.626(2)
Si2 O4 1.631(2)
Si2 O7 1.637(2)
Si2 C11 1.868(3)
Cl1 C4 1.772(4)
Si1 O6 1.621(2)
Si1 O3 1.635(2)
Si1 O4 1.639(2)
Si1 C7 1.871(3)
Si3 O8 1.618(2)
Si3 O7 1.633(2)
Si3 O9 1.639(2)
Si3 C15 1.866(4)
Si5 O13 1.626(2)
Si5 O12 1.629(2)
Si5 O14 1.645(2)
Si5 C29 1.866(3)
Si4 O11 1.626(2)
Si4 O10 1.637(2)
Si4 O9 1.644(2)
Si4 C25 1.868(3)
C2 C3 1.389(5)
C2 C1 1.397(5)
C1 C6 1.383(5)
C19 C24 1.389(5)
C19 C20 1.393(5)
C33 C34 1.378(5)
C33 C38 1.393(5)
C39 C42 1.531(5)
C39 C41 1.537(5)
C39 C40 1.539(5)
C22 C23 1.372(6)
C22 C21 1.374(6)
C22 Cl2 1.776(4)
C25 C26 1.529(5)
C25 C27 1.534(5)
C25 C28 1.541(5)
C6 C5 1.395(5)
C16 C15 1.533(5)
C36 C35 1.366(6)
C36 C37 1.376(6)
C18 C15 1.532(5)
C15 C17 1.533(6)
C5 C4 1.379(5)
C24 C23 1.399(5)
C3 C4 1.369(5)
C37 C38 1.390(6)
C7 C8 1.530(5)
C7 C9 1.534(5)
C7 C10 1.536(5)
C11 C14 1.522(5)
C11 C12 1.533(5)
C11 C13 1.540(5)
N1 C50 1.329(6)
N1 C46 1.333(5)
C47 C46 1.364(5)
C47 C48 1.373(6)
C29 C30 1.536(5)
C29 C32 1.539(5)
C29 C31 1.541(5)
C21 C20 1.396(5)
C49 C50 1.378(6)
C49 C48 1.381(6)
C34 C35 1.390(6)
O17 C44 1.421(7)
O17 C44A 1.454(13)
C44 C45 1.373(9)
C44 C43 1.497(8)
C44A C45A 1.427(15)
C44A C43A 1.476(14)
